data_7247128
loop_
_publ_author_name
'Saraiva Costa, Wendell'
'Santiago de Oliveira, Yara'
'Ayala, Alejandro Pedro'

_publ_section_title
;
 Polymorphism in cocrystals of metronidazole benzoate
;
_journal_issue 33
_journal_name_full CrystEngComm
_journal_page_first 4716
_journal_page_last 4728
_journal_paper_doi 10.1039/D3CE00103B
_journal_volume 25
_journal_year 2023
_chemical_formula_moiety 'C13 H13 N3 O4, C2 H2 O2'
_chemical_formula_sum 'C15 H15 N3 O6'
_chemical_formula_weight 333.30
_space_group_crystal_system orthorhombic
_space_group_IT_number 61
_space_group_name_Hall '-P 2ac 2ab'
_space_group_name_H-M_alt 'P b c a'
_atom_sites_solution_hydrogens geom
_atom_sites_solution_primary dual
_audit_creation_date 2018-12-08
_audit_creation_method
;
Olex2 1.2
(compiled 2018.05.18 svn.r3508 for OlexSys, GUI svn.r5497)
;
_audit_update_record
;
2023-04-30 deposited with the CCDC.	2023-08-02 downloaded from the CCDC.
;
_cell_angle_alpha 90
_cell_angle_beta 90
_cell_angle_gamma 90
_cell_formula_units_Z 8
_cell_length_a 7.2928(5)
_cell_length_b 17.0257(9)
_cell_length_c 25.6078(16)
_cell_measurement_reflns_used 5143
_cell_measurement_temperature 296(2)
_cell_measurement_theta_max 29.00
_cell_measurement_theta_min 2.39
_cell_volume 3179.6(3)
_computing_cell_refinement 'SAINT V8.38A (?, 2016)'
_computing_data_reduction 'SAINT V8.38A (?, 2016)'
_computing_molecular_graphics 'Olex2 (Dolomanov et al., 2009)'
_computing_publication_material 'Olex2 (Dolomanov et al., 2009)'
_computing_structure_refinement 'XL (Sheldrick, 2008)'
_computing_structure_solution 'ShelXT (Sheldrick, 2015)'
_diffrn_ambient_temperature 296
_diffrn_detector 'Photon II CPAD Area Detector'
_diffrn_detector_type 'Bruker PHOTON II'
_diffrn_measured_fraction_theta_full 0.999
_diffrn_measured_fraction_theta_max 0.999
_diffrn_measurement_device '\k-geometry diffractometer'
_diffrn_measurement_device_type 'Bruker D8 VENTURE Kappa Duo PHOTON II CPAD'
_diffrn_measurement_method '\f and \w scans'
_diffrn_radiation_monochromator 'multilayer mirrors'
_diffrn_radiation_probe x-ray
_diffrn_radiation_type MoK\a
_diffrn_radiation_wavelength 0.71073
_diffrn_reflns_av_R_equivalents 0.1521
_diffrn_reflns_av_unetI/netI 0.0499
_diffrn_reflns_Laue_measured_fraction_full 0.999
_diffrn_reflns_Laue_measured_fraction_max 0.999
_diffrn_reflns_limit_h_max 9
_diffrn_reflns_limit_h_min -9
_diffrn_reflns_limit_k_max 21
_diffrn_reflns_limit_k_min -21
_diffrn_reflns_limit_l_max 32
_diffrn_reflns_limit_l_min -32
_diffrn_reflns_number 60358
_diffrn_reflns_point_group_measured_fraction_full 0.999
_diffrn_reflns_point_group_measured_fraction_max 0.999
_diffrn_reflns_theta_full 25.242
_diffrn_reflns_theta_max 27.095
_diffrn_reflns_theta_min 2.521
_diffrn_source 'micro-focus sealed tube'
_diffrn_source_type 'Incoatech I\mS HB'
_diffrn_standards_number 0
_exptl_absorpt_coefficient_mu 0.110
_exptl_absorpt_correction_T_max 0.7456
_exptl_absorpt_correction_T_min 0.5935
_exptl_absorpt_correction_type multi-scan
_exptl_absorpt_process_details
'SADABS-2016/2 (Bruker,2016/2) was used for absorption correction. wR2(int) was 0.2007 before and 0.0997 after correction. The Ratio of minimum to maximum transmission is 0.7191. The \l/2 correction factor is Not present.'
_exptl_crystal_colour 'clear light colourless'
_exptl_crystal_colour_lustre clear
_exptl_crystal_colour_modifier light
_exptl_crystal_colour_primary colourless
_exptl_crystal_density_diffrn 1.393
_exptl_crystal_description block
_exptl_crystal_F_000 1392
_exptl_crystal_size_max 0.228
_exptl_crystal_size_mid 0.198
_exptl_crystal_size_min 0.105
_refine_diff_density_max 0.204
_refine_diff_density_min -0.301
_refine_diff_density_rms 0.047
_refine_ls_extinction_method none
_refine_ls_goodness_of_fit_ref 1.007
_refine_ls_hydrogen_treatment constr
_refine_ls_matrix_type full
_refine_ls_number_parameters 218
_refine_ls_number_reflns 3511
_refine_ls_number_restraints 0
_refine_ls_restrained_S_all 1.007
_refine_ls_R_factor_all 0.1387
_refine_ls_R_factor_gt 0.0575
_refine_ls_shift/su_max 0.000
_refine_ls_shift/su_mean 0.000
_refine_ls_structure_factor_coef Fsqd
_refine_ls_weighting_details 'w=1/[\s^2^(Fo^2^)+(0.0698P)^2^+1.0386P] where P=(Fo^2^+2Fc^2^)/3'
_refine_ls_weighting_scheme calc
_refine_ls_wR_factor_gt 0.1285
_refine_ls_wR_factor_ref 0.1771
_reflns_Friedel_coverage 0.000
_reflns_number_gt 1673
_reflns_number_total 3511
_reflns_threshold_expression 'I > 2\s(I)'
_cod_data_source_file d3ce00103b2.cif
_cod_data_source_block BZMDFMA-II
_cod_depositor_comments 'Adding full bibliography for 7247127--7247128.cif.'
_cod_database_code 7247128
_shelx_shelxl_version_number 2016/6
_shelx_space_group_comment
;
The symmetry employed for this shelxl refinement is uniquely defined
by the following loop, which should always be used as a source of
symmetry information in preference to the above space-group names.
They are only intended as comments.
;
_olex2_refinement_description
;
1. Others
 Fixed Uiso: H1A(0.111) H2A(0.07) H9(0.076) H2(0.081) H13(0.087) H10(0.087)
 H11(0.091) H5A(0.084) H5B(0.084) H6A(0.09) H6B(0.09) H12(0.096) H4A(0.121)
 H4B(0.121) H4C(0.121)
 Fixed X: H1A(0.505238) H2A(0.344905) H9(0.786862) H2(0.444577) H13(0.883611)
 H10(0.692373) H11(0.690708) H5A(1.093767) H5B(1.032103) H6A(0.853239)
 H6B(1.062678) H12(0.79085) H4A(0.974383) H4B(0.881157) H4C(1.041517)
 Fixed Y: H1A(0.797676) H2A(0.976966) H9(0.809417) H2(0.623112) H13(0.760416)
 H10(0.933416) H11(0.970386) H5A(0.64046) H5B(0.552663) H6A(0.566016)
 H6B(0.580584) H12(0.885038) H4A(0.775718) H4B(0.815585) H4C(0.755522)
 Fixed Z: H1A(0.539093) H2A(0.526576) H9(0.698665) H2(0.553112) H13(0.84897)
 H10(0.721916) H11(0.80853) H5A(0.625845) H5B(0.620134) H6A(0.696648)
 H6B(0.708125) H12(0.871565) H4A(0.622622) H4B(0.574246) H4C(0.566037)
;
_olex2_submission_special_instructions 'No special instructions were received'

loop_
_space_group_symop_operation_xyz
'x, y, z'
'-x+1/2, -y, z+1/2'
'-x, y+1/2, -z+1/2'
'x+1/2, -y+1/2, -z'
'-x, -y, -z'
'x-1/2, y, -z-1/2'
'x, -y-1/2, z-1/2'
'-x-1/2, y-1/2, z'

loop_
_atom_site_label
_atom_site_type_symbol
_atom_site_fract_x
_atom_site_fract_y
_atom_site_fract_z
_atom_site_U_iso_or_equiv
_atom_site_adp_type
_atom_site_occupancy
_atom_site_site_symmetry_order
_atom_site_calc_flag
_atom_site_refinement_flags_posn
_atom_site_refinement_flags_adp
_atom_site_refinement_flags_occupancy
_atom_site_disorder_assembly
_atom_site_disorder_group
O3 O 0.9151(3) 0.67921(11) 0.70642(8) 0.0688(6) Uani 1 1 d . . . . .
O1A O 0.4574(3) 0.84107(11) 0.54173(8) 0.0743(6) Uani 1 1 d . . . . .
H1A H 0.505238 0.797676 0.539093 0.111 Uiso 1 1 calc R . . . .
N1 N 0.8329(3) 0.62930(12) 0.60195(9) 0.0562(6) Uani 1 1 d . . . . .
O2A O 0.6815(4) 0.87497(13) 0.48893(11) 0.0980(9) Uani 1 1 d . . . . .
N2 N 0.6376(4) 0.70882(13) 0.56252(10) 0.0652(7) Uani 1 1 d . . . . .
O2 O 0.7707(4) 0.46776(12) 0.62028(10) 0.0948(8) Uani 1 1 d . . . . .
O4 O 0.9295(4) 0.63897(14) 0.78916(9) 0.0990(9) Uani 1 1 d . . . . .
N3 N 0.6477(5) 0.50611(15) 0.59975(11) 0.0765(8) Uani 1 1 d . . . . .
C2A C 0.4593(4) 0.96993(14) 0.51125(11) 0.0585(7) Uani 1 1 d . . . . .
H2A H 0.344905 0.976966 0.526576 0.070 Uiso 1 1 calc R . . . .
C1 C 0.8020(4) 0.70309(15) 0.58437(11) 0.0586(8) Uani 1 1 d . . . . .
C8 C 0.8435(4) 0.77140(16) 0.77108(12) 0.0587(7) Uani 1 1 d . . . . .
C1A C 0.5460(5) 0.89134(16) 0.51272(12) 0.0602(8) Uani 1 1 d . . . . .
O1 O 0.5016(5) 0.47842(15) 0.58607(14) 0.1230(11) Uani 1 1 d . . . . .
C3 C 0.6756(4) 0.58759(15) 0.59029(11) 0.0585(8) Uani 1 1 d . . . . .
C9 C 0.7869(4) 0.82412(17) 0.73364(12) 0.0637(8) Uani 1 1 d . . . . .
H9 H 0.786862 0.809417 0.698665 0.076 Uiso 1 1 calc R . . . .
C7 C 0.9005(4) 0.69077(18) 0.75806(13) 0.0657(8) Uani 1 1 d . . . . .
C2 C 0.5598(5) 0.63656(16) 0.56581(12) 0.0679(8) Uani 1 1 d . . . . .
H2 H 0.444577 0.623112 0.553112 0.081 Uiso 1 1 calc R . . . .
C13 C 0.8447(4) 0.7951(2) 0.82321(13) 0.0727(9) Uani 1 1 d . . . . .
H13 H 0.883611 0.760416 0.848970 0.087 Uiso 1 1 calc R . . . .
C10 C 0.7306(4) 0.89823(18) 0.74748(14) 0.0724(9) Uani 1 1 d . . . . .
H10 H 0.692373 0.933416 0.721916 0.087 Uiso 1 1 calc R . . . .
C11 C 0.7306(5) 0.9204(2) 0.79920(15) 0.0762(9) Uani 1 1 d . . . . .
H11 H 0.690708 0.970386 0.808530 0.091 Uiso 1 1 calc R . . . .
C5 C 0.9937(5) 0.60413(17) 0.63215(12) 0.0699(9) Uani 1 1 d . . . . .
H5A H 1.093767 0.640460 0.625845 0.084 Uiso 1 1 calc R . . . .
H5B H 1.032103 0.552663 0.620134 0.084 Uiso 1 1 calc R . . . .
C6 C 0.9562(5) 0.60050(17) 0.68967(12) 0.0753(10) Uani 1 1 d . . . . .
H6A H 0.853239 0.566016 0.696648 0.090 Uiso 1 1 calc R . . . .
H6B H 1.062678 0.580584 0.708125 0.090 Uiso 1 1 calc R . . . .
C12 C 0.7889(5) 0.8695(2) 0.83676(14) 0.0804(10) Uani 1 1 d . . . . .
H12 H 0.790850 0.885038 0.871565 0.096 Uiso 1 1 calc R . . . .
C4 C 0.9366(5) 0.76822(16) 0.58706(14) 0.0804(10) Uani 1 1 d . . . . .
H4A H 0.974383 0.775718 0.622622 0.121 Uiso 1 1 calc GR . . . .
H4B H 0.881157 0.815585 0.574246 0.121 Uiso 1 1 calc GR . . . .
H4C H 1.041517 0.755522 0.566037 0.121 Uiso 1 1 calc GR . . . .

loop_
_atom_site_aniso_label
_atom_site_aniso_U_11
_atom_site_aniso_U_22
_atom_site_aniso_U_33
_atom_site_aniso_U_23
_atom_site_aniso_U_13
_atom_site_aniso_U_12
O3 0.0915(17) 0.0521(11) 0.0628(14) 0.0035(9) -0.0139(12) -0.0002(10)
O1A 0.0870(16) 0.0550(11) 0.0807(15) 0.0140(10) 0.0156(13) 0.0107(11)
N1 0.0652(16) 0.0446(12) 0.0589(14) 0.0043(10) -0.0081(12) 0.0022(11)
O2A 0.0972(19) 0.0754(15) 0.121(2) 0.0287(13) 0.0452(17) 0.0294(13)
N2 0.0719(18) 0.0519(14) 0.0717(16) 0.0071(12) -0.0060(14) 0.0047(12)
O2 0.136(2) 0.0536(12) 0.0952(18) 0.0161(11) -0.0263(16) 0.0036(14)
O4 0.149(3) 0.0766(15) 0.0715(16) 0.0196(12) -0.0160(16) 0.0098(15)
N3 0.100(2) 0.0530(15) 0.0763(18) 0.0065(13) -0.0055(18) -0.0078(16)
C2A 0.0640(19) 0.0548(15) 0.0567(18) 0.0049(12) 0.0029(15) 0.0115(13)
C1 0.072(2) 0.0479(15) 0.0555(17) 0.0008(13) -0.0011(16) 0.0014(14)
C8 0.0534(18) 0.0624(17) 0.0604(19) 0.0038(14) -0.0038(15) -0.0122(13)
C1A 0.069(2) 0.0578(16) 0.0541(18) 0.0066(14) 0.0016(16) 0.0068(15)
O1 0.120(2) 0.0785(16) 0.170(3) 0.0235(17) -0.031(2) -0.0400(17)
C3 0.067(2) 0.0474(15) 0.0609(18) 0.0045(13) -0.0026(16) -0.0012(14)
C9 0.066(2) 0.0652(17) 0.0595(18) 0.0051(15) -0.0025(16) -0.0069(15)
C7 0.068(2) 0.0669(19) 0.062(2) 0.0095(16) -0.0119(16) -0.0114(15)
C2 0.068(2) 0.0571(17) 0.078(2) 0.0052(15) -0.0054(18) -0.0047(15)
C13 0.075(2) 0.082(2) 0.061(2) 0.0085(17) -0.0043(17) -0.0110(17)
C10 0.071(2) 0.0669(19) 0.079(2) 0.0063(17) 0.0029(18) -0.0036(16)
C11 0.071(2) 0.0683(19) 0.089(3) -0.0091(19) 0.009(2) -0.0112(17)
C5 0.074(2) 0.0606(17) 0.075(2) -0.0018(15) -0.0141(17) 0.0109(15)
C6 0.104(3) 0.0523(16) 0.069(2) 0.0003(14) -0.0228(19) 0.0104(17)
C12 0.086(3) 0.083(2) 0.072(2) -0.0120(19) 0.0027(19) -0.0103(19)
C4 0.099(3) 0.0502(16) 0.092(2) 0.0047(16) -0.008(2) -0.0145(16)

loop_
_atom_type_symbol
_atom_type_description
_atom_type_scat_dispersion_real
_atom_type_scat_dispersion_imag
_atom_type_scat_source
C C 0.0033 0.0016 'International Tables Vol C Tables 4.2.6.8 and 6.1.1.4'
H H 0.0000 0.0000 'International Tables Vol C Tables 4.2.6.8 and 6.1.1.4'
N N 0.0061 0.0033 'International Tables Vol C Tables 4.2.6.8 and 6.1.1.4'
O O 0.0106 0.0060 'International Tables Vol C Tables 4.2.6.8 and 6.1.1.4'

loop_
_geom_angle_atom_site_label_1
_geom_angle_atom_site_label_2
_geom_angle_atom_site_label_3
_geom_angle
_geom_angle_site_symmetry_1
_geom_angle_site_symmetry_3
_geom_angle_publ_flag
C7 O3 C6 116.6(2) . . ?
C1A O1A H1A 109.5 . . ?
C1 N1 C3 105.5(2) . . ?
C1 N1 C5 125.4(2) . . ?
C3 N1 C5 128.8(2) . . ?
C1 N2 C2 106.5(2) . . ?
O2 N3 C3 119.2(3) . . ?
O1 N3 O2 123.8(3) . . ?
O1 N3 C3 117.0(3) . . ?
C2A C2A H2A 119.3 5_676 . ?
C2A C2A C1A 121.5(4) 5_676 . ?
C1A C2A H2A 119.3 . . ?
N1 C1 C4 124.6(3) . . ?
N2 C1 N1 111.1(2) . . ?
N2 C1 C4 124.3(3) . . ?
C9 C8 C7 122.3(3) . . ?
C9 C8 C13 118.7(3) . . ?
C13 C8 C7 119.0(3) . . ?
O1A C1A C2A 113.3(3) . . ?
O2A C1A O1A 123.2(3) . . ?
O2A C1A C2A 123.5(3) . . ?
N1 C3 N3 125.7(3) . . ?
C2 C3 N1 107.7(2) . . ?
C2 C3 N3 126.5(3) . . ?
C8 C9 H9 119.7 . . ?
C10 C9 C8 120.6(3) . . ?
C10 C9 H9 119.7 . . ?
O3 C7 C8 112.5(3) . . ?
O4 C7 O3 122.0(3) . . ?
O4 C7 C8 125.5(3) . . ?
N2 C2 H2 125.4 . . ?
C3 C2 N2 109.2(3) . . ?
C3 C2 H2 125.4 . . ?
C8 C13 H13 119.8 . . ?
C12 C13 C8 120.4(3) . . ?
C12 C13 H13 119.8 . . ?
C9 C10 H10 120.0 . . ?
C9 C10 C11 120.0(3) . . ?
C11 C10 H10 120.0 . . ?
C10 C11 H11 119.9 . . ?
C12 C11 C10 120.2(3) . . ?
C12 C11 H11 119.9 . . ?
N1 C5 H5A 109.1 . . ?
N1 C5 H5B 109.1 . . ?
N1 C5 C6 112.6(3) . . ?
H5A C5 H5B 107.8 . . ?
C6 C5 H5A 109.1 . . ?
C6 C5 H5B 109.1 . . ?
O3 C6 C5 107.0(2) . . ?
O3 C6 H6A 110.3 . . ?
O3 C6 H6B 110.3 . . ?
C5 C6 H6A 110.3 . . ?
C5 C6 H6B 110.3 . . ?
H6A C6 H6B 108.6 . . ?
C13 C12 H12 120.0 . . ?
C11 C12 C13 120.0(3) . . ?
C11 C12 H12 120.0 . . ?
C1 C4 H4A 109.5 . . ?
C1 C4 H4B 109.5 . . ?
C1 C4 H4C 109.5 . . ?
H4A C4 H4B 109.5 . . ?
H4A C4 H4C 109.5 . . ?
H4B C4 H4C 109.5 . . ?

loop_
_geom_bond_atom_site_label_1
_geom_bond_atom_site_label_2
_geom_bond_distance
_geom_bond_site_symmetry_2
_geom_bond_publ_flag
O3 C7 1.341(3) . ?
O3 C6 1.439(3) . ?
O1A H1A 0.8200 . ?
O1A C1A 1.305(3) . ?
N1 C1 1.353(3) . ?
N1 C3 1.382(3) . ?
N1 C5 1.469(4) . ?
O2A C1A 1.194(3) . ?
N2 C1 1.327(4) . ?
N2 C2 1.357(4) . ?
O2 N3 1.228(3) . ?
O4 C7 1.207(3) . ?
N3 O1 1.217(4) . ?
N3 C3 1.423(4) . ?
C2A C2A 1.316(5) 5_676 ?
C2A H2A 0.9300 . ?
C2A C1A 1.480(4) . ?
C1 C4 1.483(4) . ?
C8 C9 1.376(4) . ?
C8 C7 1.473(4) . ?
C8 C13 1.395(4) . ?
C3 C2 1.342(4) . ?
C9 H9 0.9300 . ?
C9 C10 1.374(4) . ?
C2 H2 0.9300 . ?
C13 H13 0.9300 . ?
C13 C12 1.374(5) . ?
C10 H10 0.9300 . ?
C10 C11 1.377(5) . ?
C11 H11 0.9300 . ?
C11 C12 1.363(5) . ?
C5 H5A 0.9700 . ?
C5 H5B 0.9700 . ?
C5 C6 1.499(4) . ?
C6 H6A 0.9700 . ?
C6 H6B 0.9700 . ?
C12 H12 0.9300 . ?
C4 H4A 0.9600 . ?
C4 H4B 0.9600 . ?
C4 H4C 0.9600 . ?
